data_7040388
loop_
_publ_author_name
'Xiao, Bin'
'Kegler, Philip'
'Bosbach, Dirk'
'Alekseev, Evgeny V.'

_publ_section_title
;
 Investigation of reactivity and structure formation in a K-Te-U
 oxo-system under high-temperature/high-pressure conditions.
;
_journal_issue 38
_journal_name_full 'Dalton transactions (Cambridge, England : 2003)'
_journal_page_first 15225
_journal_page_last 15235
_journal_paper_doi 10.1039/c6dt01350c
_journal_volume 45
_journal_year 2016
_chemical_formula_sum 'K2 O18 Te4 U3'
_chemical_formula_weight 1590.69
_chemical_name_systematic
;
 ?
;
_space_group_IT_number 2
_symmetry_cell_setting triclinic
_symmetry_space_group_name_Hall '-P 1'
_symmetry_space_group_name_H-M 'P -1'
_atom_sites_solution_primary direct
_atom_sites_solution_secondary difmap
_audit_creation_method SHELXL-97
_cell_angle_alpha 73.579(9)
_cell_angle_beta 81.098(8)
_cell_angle_gamma 81.761(8)
_cell_formula_units_Z 1
_cell_length_a 6.8463(6)
_cell_length_b 7.0274(7)
_cell_length_c 9.4044(9)
_cell_measurement_reflns_used 1015
_cell_measurement_temperature 293(2)
_cell_measurement_theta_max 29.0396
_cell_measurement_theta_min 3.0223
_cell_volume 426.41(7)
_computing_cell_refinement
;
'Fri Feb 13 10:12:54 2015'
;
_computing_data_collection
;
'Fri Feb 13 10:12:54 2015'
;
_computing_data_reduction
;
'Fri Feb 13 10:12:54 2015'
;
_computing_structure_refinement 'SHELXL-97 (Sheldrick, 1997)'
_computing_structure_solution 'SHELXS-97 (Sheldrick, 1990)'
_diffrn_ambient_temperature 293(2)
_diffrn_detector_area_resol_mean 15.9834
_diffrn_measured_fraction_theta_full 0.980
_diffrn_measured_fraction_theta_max 0.980
_diffrn_measurement_device_type 'SuperNova, Dual, Cu at zero, Eos'
_diffrn_measurement_method '\w scans'
_diffrn_radiation_monochromator graphite
_diffrn_radiation_source 'fine-focus sealed tube'
_diffrn_radiation_type MoK\a
_diffrn_radiation_wavelength 0.71073
_diffrn_reflns_av_R_equivalents 0.0244
_diffrn_reflns_av_sigmaI/netI 0.0526
_diffrn_reflns_limit_h_max 8
_diffrn_reflns_limit_h_min -8
_diffrn_reflns_limit_k_max 8
_diffrn_reflns_limit_k_min -8
_diffrn_reflns_limit_l_max 12
_diffrn_reflns_limit_l_min -9
_diffrn_reflns_number 2843
_diffrn_reflns_theta_full 27.06
_diffrn_reflns_theta_max 27.06
_diffrn_reflns_theta_min 3.03
_exptl_absorpt_coefficient_mu 35.700
_exptl_absorpt_correction_T_max 1.00000
_exptl_absorpt_correction_T_min 0.71045
_exptl_absorpt_correction_type multi-scan
_exptl_absorpt_process_details
;
'Fri Feb 13 10:12:54 2015'
;
_exptl_crystal_colour
;
'Fri Feb 13 10:12:54 2015'
;
_exptl_crystal_density_diffrn 6.195
_exptl_crystal_density_method 'not measured'
_exptl_crystal_description
;
'Fri Feb 13 10:12:54 2015'
;
_exptl_crystal_F_000 666
_exptl_crystal_size_max 0.09
_exptl_crystal_size_mid 0.08
_exptl_crystal_size_min 0.08
_refine_diff_density_max 1.799
_refine_diff_density_min -2.044
_refine_diff_density_rms 0.447
_refine_ls_extinction_method none
_refine_ls_goodness_of_fit_ref 1.076
_refine_ls_matrix_type full
_refine_ls_number_parameters 124
_refine_ls_number_reflns 1832
_refine_ls_number_restraints 18
_refine_ls_restrained_S_all 1.071
_refine_ls_R_factor_all 0.0456
_refine_ls_R_factor_gt 0.0377
_refine_ls_shift/su_max 0.000
_refine_ls_shift/su_mean 0.000
_refine_ls_structure_factor_coef Fsqd
_refine_ls_weighting_details 'calc w=1/[\s^2^(Fo^2^)+(0.0273P)^2^+5.0493P] where P=(Fo^2^+2Fc^2^)/3'
_refine_ls_weighting_scheme calc
_refine_ls_wR_factor_gt 0.0791
_refine_ls_wR_factor_ref 0.0886
_reflns_number_gt 1608
_reflns_number_total 1832
_reflns_threshold_expression >2sigma(I)
_cod_data_source_file c6dt01350c3.cif
_cod_data_source_block exp_K2Te4U3O18
_cod_depositor_comments
;Adding full bibliography for 7040388--7040391.cif.

 Adding full bibliography for 7040388--7040391.cif.
;
_cod_database_code 7040388

loop_
_symmetry_equiv_pos_as_xyz
'x, y, z'
'-x, -y, -z'

loop_
_atom_site_label
_atom_site_type_symbol
_atom_site_fract_x
_atom_site_fract_y
_atom_site_fract_z
_atom_site_U_iso_or_equiv
_atom_site_adp_type
_atom_site_occupancy
_atom_site_symmetry_multiplicity
_atom_site_calc_flag
_atom_site_refinement_flags
U1 U 0.0000 0.0000 0.5000 0.01068(18) Uani 1 2 d S
U2 U 0.12542(7) 0.54009(6) 0.30398(5) 0.00792(15) Uani 1 1 d .
Te1 Te 0.19828(12) 0.11721(11) 0.09787(8) 0.00832(19) Uani 1 1 d .
Te2 Te 0.66998(12) 0.30417(12) 0.12564(9) 0.0096(2) Uani 1 1 d .
K1 K 0.4313(4) 0.2122(4) 0.6365(3) 0.0181(6) Uani 1 1 d .
O1 O 0.3664(13) 0.4753(13) 0.3731(10) 0.0135(19) Uani 1 1 d .
O2 O -0.1079(13) 0.6014(13) 0.2230(10) 0.014(2) Uani 1 1 d .
O3 O 0.2482(14) -0.0670(14) 0.5552(11) 0.020(2) Uani 1 1 d .
O4 O -0.0060(14) -0.3050(13) 0.4837(9) 0.014(2) Uani 1 1 d .
O5 O 0.1302(14) 0.2182(13) 0.2660(10) 0.016(2) Uani 1 1 d U
O6 O 0.5097(13) 0.1162(13) 0.1193(10) 0.015(2) Uani 1 1 d U
O7 O 0.6927(14) 0.4659(13) -0.0714(10) 0.018(2) Uani 1 1 d .
O8 O 0.2131(14) -0.1385(14) 0.2223(10) 0.019(2) Uani 1 1 d U
O9 O -0.1083(13) 0.1185(14) 0.0984(11) 0.020(2) Uani 1 1 d .

loop_
_atom_site_aniso_label
_atom_site_aniso_U_11
_atom_site_aniso_U_22
_atom_site_aniso_U_33
_atom_site_aniso_U_23
_atom_site_aniso_U_13
_atom_site_aniso_U_12
U1 0.0118(4) 0.0038(3) 0.0167(4) -0.0014(3) -0.0040(3) -0.0019(3)
U2 0.0104(3) 0.0051(2) 0.0089(3) -0.00283(18) -0.00064(17) -0.00134(18)
Te1 0.0115(4) 0.0055(4) 0.0082(4) -0.0022(3) -0.0011(3) -0.0008(3)
Te2 0.0107(4) 0.0089(4) 0.0100(4) -0.0037(3) -0.0005(3) -0.0025(3)
K1 0.0210(16) 0.0144(14) 0.0183(16) -0.0025(12) -0.0049(12) -0.0016(12)
O1 0.011(5) 0.011(4) 0.017(5) -0.003(4) 0.001(4) -0.003(4)
O2 0.010(5) 0.010(4) 0.025(5) -0.007(4) -0.003(4) -0.006(4)
O3 0.013(5) 0.017(5) 0.033(6) -0.012(4) -0.008(4) 0.002(4)
O4 0.020(5) 0.010(4) 0.013(5) -0.007(4) 0.001(4) 0.002(4)
O5 0.017(2) 0.016(2) 0.016(2) -0.0052(11) -0.0014(10) -0.0015(10)
O6 0.015(2) 0.015(2) 0.016(2) -0.0041(11) -0.0024(10) -0.0022(10)
O7 0.026(6) 0.011(4) 0.013(5) 0.003(4) 0.006(4) -0.006(4)
O8 0.019(2) 0.018(2) 0.019(2) -0.0045(11) -0.0026(10) -0.0026(10)
O9 0.009(5) 0.020(5) 0.032(6) -0.010(5) 0.004(4) -0.006(4)

loop_
_atom_type_symbol
_atom_type_description
_atom_type_scat_dispersion_real
_atom_type_scat_dispersion_imag
_atom_type_scat_source
K K 0.2009 0.2494 'International Tables Vol C Tables 4.2.6.8 and 6.1.1.4'
O O 0.0106 0.0060 'International Tables Vol C Tables 4.2.6.8 and 6.1.1.4'
Te Te -0.5308 1.6751 'International Tables Vol C Tables 4.2.6.8 and 6.1.1.4'
U U -9.6767 9.6646 'International Tables Vol C Tables 4.2.6.8 and 6.1.1.4'

loop_
_geom_angle_atom_site_label_1
_geom_angle_atom_site_label_2
_geom_angle_atom_site_label_3
_geom_angle
_geom_angle_site_symmetry_1
_geom_angle_site_symmetry_3
O3 U1 O3 180.00(19) 2_556 .
O3 U1 O4 90.0(4) 2_556 .
O3 U1 O4 90.0(4) . .
O3 U1 O4 90.0(4) 2_556 2_556
O3 U1 O4 90.0(4) . 2_556
O4 U1 O4 179.999(1) . 2_556
O3 U1 O5 89.7(4) 2_556 .
O3 U1 O5 90.3(4) . .
O4 U1 O5 112.2(3) . .
O4 U1 O5 67.8(3) 2_556 .
O3 U1 O5 90.3(4) 2_556 2_556
O3 U1 O5 89.7(4) . 2_556
O4 U1 O5 67.8(3) . 2_556
O4 U1 O5 112.2(3) 2_556 2_556
O5 U1 O5 179.999(1) . 2_556
O3 U1 U2 89.7(3) 2_556 .
O3 U1 U2 90.3(3) . .
O4 U1 U2 148.0(2) . .
O4 U1 U2 32.0(2) 2_556 .
O5 U1 U2 35.9(2) . .
O5 U1 U2 144.1(2) 2_556 .
O3 U1 U2 90.3(3) 2_556 2_556
O3 U1 U2 89.7(3) . 2_556
O4 U1 U2 32.0(2) . 2_556
O4 U1 U2 148.0(2) 2_556 2_556
O5 U1 U2 144.1(2) . 2_556
O5 U1 U2 35.9(2) 2_556 2_556
U2 U1 U2 180.0 . 2_556
O3 U1 K1 37.5(3) 2_556 2_556
O3 U1 K1 142.5(3) . 2_556
O4 U1 K1 52.7(2) . 2_556
O4 U1 K1 127.3(2) 2_556 2_556
O5 U1 K1 100.3(2) . 2_556
O5 U1 K1 79.7(2) 2_556 2_556
U2 U1 K1 119.01(4) . 2_556
U2 U1 K1 60.99(4) 2_556 2_556
O3 U1 K1 142.5(3) 2_556 .
O3 U1 K1 37.5(3) . .
O4 U1 K1 127.3(2) . .
O4 U1 K1 52.7(2) 2_556 .
O5 U1 K1 79.7(2) . .
O5 U1 K1 100.3(2) 2_556 .
U2 U1 K1 60.99(4) . .
U2 U1 K1 119.01(4) 2_556 .
K1 U1 K1 180.000(1) 2_556 .
O3 U1 U2 94.1(3) 2_556 1_545
O3 U1 U2 85.9(3) . 1_545
O4 U1 U2 24.3(2) . 1_545
O4 U1 U2 155.7(2) 2_556 1_545
O5 U1 U2 88.2(2) . 1_545
O5 U1 U2 91.8(2) 2_556 1_545
U2 U1 U2 123.982(13) . 1_545
U2 U1 U2 56.018(13) 2_556 1_545
K1 U1 U2 58.93(4) 2_556 1_545
K1 U1 U2 121.07(4) . 1_545
O3 U1 U2 85.9(3) 2_556 2_566
O3 U1 U2 94.1(3) . 2_566
O4 U1 U2 155.7(2) . 2_566
O4 U1 U2 24.3(2) 2_556 2_566
O5 U1 U2 91.8(2) . 2_566
O5 U1 U2 88.2(2) 2_556 2_566
U2 U1 U2 56.018(13) . 2_566
U2 U1 U2 123.982(13) 2_556 2_566
K1 U1 U2 121.07(4) 2_556 2_566
K1 U1 U2 58.93(4) . 2_566
U2 U1 U2 180.0 1_545 2_566
O1 U2 O2 176.1(4) . .
O1 U2 O4 93.4(4) . 1_565
O2 U2 O4 90.4(4) . 1_565
O1 U2 O8 85.4(4) . 1_565
O2 U2 O8 94.7(4) . 1_565
O4 U2 O8 73.0(3) 1_565 1_565
O1 U2 O4 86.9(4) . 2_556
O2 U2 O4 95.4(4) . 2_556
O4 U2 O4 70.8(3) 1_565 2_556
O8 U2 O4 142.4(3) 1_565 2_556
O1 U2 O7 84.6(4) . 2_665
O2 U2 O7 91.6(4) . 2_665
O4 U2 O7 152.4(3) 1_565 2_665
O8 U2 O7 79.4(3) 1_565 2_665
O4 U2 O7 136.2(3) 2_556 2_665
O1 U2 O5 91.9(4) . .
O2 U2 O5 86.1(3) . .
O4 U2 O5 136.7(3) 1_565 .
O8 U2 O5 150.3(3) 1_565 .
O4 U2 O5 66.6(3) 2_556 .
O7 U2 O5 70.9(3) 2_665 .
O1 U2 U2 90.1(3) . 2_566
O2 U2 U2 93.6(3) . 2_566
O4 U2 U2 35.9(2) 1_565 2_566
O8 U2 U2 108.4(2) 1_565 2_566
O4 U2 U2 34.9(2) 2_556 2_566
O7 U2 U2 170.2(2) 2_665 2_566
O5 U2 U2 101.2(2) . 2_566
O1 U2 U1 89.0(3) . .
O2 U2 U1 91.3(3) . .
O4 U2 U1 100.6(2) 1_565 .
O8 U2 U1 171.2(2) 1_565 .
O4 U2 U1 30.0(2) 2_556 .
O7 U2 U1 106.8(2) 2_665 .
O5 U2 U1 36.6(2) . .
U2 U2 U1 64.769(15) 2_566 .
O1 U2 K1 39.1(3) . 2_666
O2 U2 K1 141.5(3) . 2_666
O4 U2 K1 76.4(3) 1_565 2_666
O8 U2 K1 46.9(2) 1_565 2_666
O4 U2 K1 113.3(2) 2_556 2_666
O7 U2 K1 85.2(3) 2_665 2_666
O5 U2 K1 128.0(2) . 2_666
U2 U2 K1 95.89(5) 2_566 2_666
U1 U2 K1 126.38(4) . 2_666
O1 U2 K1 146.7(3) . 2_566
O2 U2 K1 37.1(3) . 2_566
O4 U2 K1 53.4(2) 1_565 2_566
O8 U2 K1 86.2(2) 1_565 2_566
O4 U2 K1 80.5(2) 2_556 2_566
O7 U2 K1 125.2(2) 2_665 2_566
O5 U2 K1 110.6(2) . 2_566
U2 U2 K1 62.38(5) 2_566 2_566
U1 U2 K1 94.83(4) . 2_566
K1 U2 K1 120.79(7) 2_666 2_566
O1 U2 K1 33.9(3) . .
O2 U2 K1 148.4(3) . .
O4 U2 K1 80.6(2) 1_565 .
O8 U2 K1 111.2(2) 1_565 .
O4 U2 K1 53.0(2) 2_556 .
O7 U2 K1 110.3(2) 2_665 .
O5 U2 K1 80.3(2) . .
U2 U2 K1 61.76(4) 2_566 .
U1 U2 K1 61.19(5) . .
K1 U2 K1 65.60(7) 2_666 .
K1 U2 K1 124.13(4) 2_566 .
O8 Te1 O5 89.5(4) . .
O8 Te1 O9 90.9(4) . .
O5 Te1 O9 86.1(4) . .
O8 Te1 O6 87.1(4) . .
O5 Te1 O6 88.9(4) . .
O9 Te1 O6 174.6(3) . .
O8 Te1 K1 44.4(3) . 2_656
O5 Te1 K1 78.6(3) . 2_656
O9 Te1 K1 132.0(3) . 2_656
O6 Te1 K1 44.7(2) . 2_656
O6 Te2 O7 103.0(4) . .
O6 Te2 O9 87.7(4) . 1_655
O7 Te2 O9 96.4(4) . 1_655
O6 Te2 K1 44.8(3) . 2_656
O7 Te2 K1 143.4(3) . 2_656
O9 Te2 K1 70.0(3) 1_655 2_656
O1 K1 O1 76.0(3) . 2_666
O1 K1 O2 90.0(3) . 2_566
O1 K1 O2 87.3(3) 2_666 2_566
O1 K1 O6 168.8(3) . 2_656
O1 K1 O6 113.8(3) 2_666 2_656
O2 K1 O6 95.9(3) 2_566 2_656
O1 K1 O3 89.1(3) . .
O1 K1 O3 163.1(3) 2_666 .
O2 K1 O3 100.7(3) 2_566 .
O6 K1 O3 80.5(3) 2_656 .
O1 K1 O8 126.7(3) . 2_656
O1 K1 O8 60.4(3) 2_666 2_656
O2 K1 O8 115.1(3) 2_566 2_656
O6 K1 O8 58.8(3) 2_656 2_656
O3 K1 O8 126.8(3) . 2_656
O1 K1 O3 80.3(3) . 2_656
O1 K1 O3 90.4(3) 2_666 2_656
O2 K1 O3 170.4(3) 2_566 2_656
O6 K1 O3 93.6(3) 2_656 2_656
O3 K1 O3 79.2(3) . 2_656
O8 K1 O3 71.5(3) 2_656 2_656
O1 K1 O4 57.5(3) . 2_556
O1 K1 O4 118.7(3) 2_666 2_556
O2 K1 O4 58.1(2) 2_566 2_556
O6 K1 O4 118.2(3) 2_656 2_556
O3 K1 O4 56.2(2) . 2_556
O8 K1 O4 172.9(3) 2_656 2_556
O3 K1 O4 115.5(3) 2_656 2_556
O1 K1 Te2 142.4(2) . 2_656
O1 K1 Te2 141.6(2) 2_666 2_656
O2 K1 Te2 93.7(2) 2_566 2_656
O6 K1 Te2 27.9(2) 2_656 2_656
O3 K1 Te2 53.4(2) . 2_656
O8 K1 Te2 84.9(2) 2_656 2_656
O3 K1 Te2 93.9(2) 2_656 2_656
O4 K1 Te2 93.51(18) 2_556 2_656
O1 K1 Te1 149.3(2) . 2_656
O1 K1 Te1 86.5(2) 2_666 2_656
O2 K1 Te1 114.4(2) 2_566 2_656
O6 K1 Te1 33.2(2) 2_656 2_656
O3 K1 Te1 103.4(2) . 2_656
O8 K1 Te1 26.75(19) 2_656 2_656
O3 K1 Te1 74.8(2) 2_656 2_656
O4 K1 Te1 151.29(19) 2_556 2_656
Te2 K1 Te1 58.22(4) 2_656 2_656
O1 K1 U2 95.2(2) . 2_666
O1 K1 U2 24.78(18) 2_666 2_666
O2 K1 U2 102.9(2) 2_566 2_666
O6 K1 U2 92.8(2) 2_656 2_666
O3 K1 U2 156.1(2) . 2_666
O8 K1 U2 36.02(19) 2_656 2_666
O3 K1 U2 78.3(2) 2_656 2_666
O4 K1 U2 143.52(18) 2_556 2_666
Te2 K1 U2 120.19(8) 2_656 2_666
Te1 K1 U2 62.59(5) 2_656 2_666
O1 K1 U2 74.32(19) . 2_566
O1 K1 U2 99.97(19) 2_666 2_566
O2 K1 U2 23.43(19) 2_566 2_566
O6 K1 U2 108.2(2) 2_656 2_566
O3 K1 U2 83.06(19) . 2_566
O8 K1 U2 138.5(2) 2_656 2_566
O3 K1 U2 149.2(2) 2_656 2_566
O4 K1 U2 34.69(15) 2_556 2_566
Te2 K1 U2 95.58(7) 2_656 2_566
Te1 K1 U2 134.32(8) 2_656 2_566
U2 K1 U2 120.78(7) 2_666 2_566
U2 O1 K1 124.0(4) . .
U2 O1 K1 116.1(4) . 2_666
K1 O1 K1 104.0(3) . 2_666
U2 O2 K1 119.5(4) . 2_566
U1 O3 K1 119.3(4) . .
U1 O3 K1 120.8(4) . 2_656
K1 O3 K1 100.8(3) . 2_656
U1 O4 U2 132.2(4) . 1_545
U1 O4 U2 118.0(4) . 2_556
U2 O4 U2 109.2(3) 1_545 2_556
U1 O4 K1 94.2(3) . 2_556
U2 O4 K1 91.9(3) 1_545 2_556
U2 O4 K1 91.6(3) 2_556 2_556
Te1 O5 U2 133.5(5) . .
Te1 O5 U1 118.9(4) . .
U2 O5 U1 107.6(3) . .
Te2 O6 Te1 135.6(4) . .
Te2 O6 K1 107.3(4) . 2_656
Te1 O6 K1 102.1(3) . 2_656
Te2 O7 U2 138.6(4) . 2_665
Te1 O8 U2 152.8(5) . 1_545
Te1 O8 K1 108.9(4) . 2_656
U2 O8 K1 97.0(3) 1_545 2_656
Te2 O9 Te1 133.4(5) 1_455 .

loop_
_geom_bond_atom_site_label_1
_geom_bond_atom_site_label_2
_geom_bond_distance
_geom_bond_site_symmetry_2
U1 O3 1.812(9) 2_556
U1 O3 1.812(9) .
U1 O4 2.198(9) .
U1 O4 2.198(9) 2_556
U1 O5 2.422(9) .
U1 O5 2.422(9) 2_556
U1 U2 3.8767(6) .
U1 U2 3.8767(6) 2_556
U1 K1 4.013(3) 2_556
U1 K1 4.013(3) .
U1 U2 4.0822(6) 1_545
U1 U2 4.0822(6) 2_566
U2 O1 1.817(9) .
U2 O2 1.820(9) .
U2 O4 2.268(8) 1_565
U2 O8 2.306(10) 1_565
U2 O4 2.324(9) 2_556
U2 O7 2.351(9) 2_665
U2 O5 2.383(9) .
U2 U2 3.7420(10) 2_566
U2 K1 3.892(3) 2_666
U2 K1 3.983(3) 2_566
U2 K1 4.005(3) .
Te1 O8 1.845(9) .
Te1 O5 1.880(9) .
Te1 O9 2.097(9) .
Te1 O6 2.171(9) .
Te1 K1 3.878(3) 2_656
Te2 O6 1.853(10) .
Te2 O7 1.877(9) .
Te2 O9 1.890(9) 1_655
Te2 K1 3.782(3) 2_656
K1 O1 2.696(9) .
K1 O1 2.733(10) 2_666
K1 O2 2.758(9) 2_566
K1 O6 2.791(9) 2_656
K1 O3 2.803(10) .
K1 O8 2.866(10) 2_656
K1 O3 2.877(10) 2_656
K1 O4 3.200(10) 2_556
K1 Te2 3.782(3) 2_656
K1 Te1 3.878(3) 2_656
K1 U2 3.892(3) 2_666
K1 U2 3.983(3) 2_566
O1 K1 2.733(10) 2_666
O2 K1 2.758(9) 2_566
O3 K1 2.877(10) 2_656
O4 U2 2.268(8) 1_545
O4 U2 2.324(9) 2_556
O4 K1 3.200(10) 2_556
O6 K1 2.791(9) 2_656
O7 U2 2.352(9) 2_665
O8 U2 2.306(10) 1_545
O8 K1 2.866(10) 2_656
O9 Te2 1.890(9) 1_455
